data_7063179
loop_
_publ_author_name
'Gond, Kavyashree Kuppayya'
'Maddani, Mahagundappa Rachappa'

_publ_section_title
;
 Facile synthesis of spiro-pyrazolone-tetrahydrofurans/pyrans:
 ipso-cyclization of arylidene pyrazolones with haloalcohols
;
_journal_issue 19
_journal_name_full 'New Journal of Chemistry'
_journal_page_first 8667
_journal_page_last 8671
_journal_paper_doi 10.1039/D4NJ00447G
_journal_volume 48
_journal_year 2024
_chemical_formula_sum 'C3.17 H2.67 Br0.17 N0.33 O0.33'
_chemical_formula_weight 64.04
_space_group_crystal_system monoclinic
_space_group_IT_number 15
_space_group_name_Hall '-C 2yc'
_space_group_name_H-M_alt 'C 1 2/c 1'
_atom_sites_solution_hydrogens geom
_audit_creation_method SHELXL-2019/2
_audit_update_record
;
2024-04-09 deposited with the CCDC.	2024-04-15 downloaded from the CCDC.
;
_cell_angle_alpha 90
_cell_angle_beta 109.105(3)
_cell_angle_gamma 90
_cell_formula_units_Z 48
_cell_length_a 21.8407(5)
_cell_length_b 6.71670(10)
_cell_length_c 24.6680(7)
_cell_measurement_reflns_used 10625
_cell_measurement_temperature 293(2)
_cell_measurement_theta_max 71.8700
_cell_measurement_theta_min 3.7680
_cell_volume 3419.41(15)
_computing_structure_refinement 'SHELXL-2019/2 (Sheldrick, 2019)'
_diffrn_ambient_temperature 293(2)
_diffrn_measured_fraction_theta_full 1.000
_diffrn_measured_fraction_theta_max 0.996
_diffrn_measurement_device_type 'XtaLAB Synergy, Dualflex, HyPix3000'
_diffrn_radiation_type CuK\a
_diffrn_radiation_wavelength 1.54184
_diffrn_reflns_av_R_equivalents 0.0482
_diffrn_reflns_av_unetI/netI 0.0288
_diffrn_reflns_Laue_measured_fraction_full 1.000
_diffrn_reflns_Laue_measured_fraction_max 0.996
_diffrn_reflns_limit_h_max 26
_diffrn_reflns_limit_h_min -26
_diffrn_reflns_limit_k_max 8
_diffrn_reflns_limit_k_min -6
_diffrn_reflns_limit_l_max 30
_diffrn_reflns_limit_l_min -30
_diffrn_reflns_number 18443
_diffrn_reflns_point_group_measured_fraction_full 1.000
_diffrn_reflns_point_group_measured_fraction_max 0.996
_diffrn_reflns_theta_full 67.684
_diffrn_reflns_theta_max 72.166
_diffrn_reflns_theta_min 3.793
_exptl_absorpt_coefficient_mu 3.386
_exptl_absorpt_correction_T_max 1.00000
_exptl_absorpt_correction_T_min 0.28016
_exptl_absorpt_correction_type multi-scan
_exptl_absorpt_process_details
;
CrysAlisPro 1.171.42.90a (Rigaku Oxford Diffraction, 2023)
Empirical absorption correction using spherical harmonics,
implemented in SCALE3 ABSPACK scaling algorithm.
;
_exptl_crystal_density_diffrn 1.493
_exptl_crystal_description block
_exptl_crystal_F_000 1560
_exptl_crystal_size_max 0.278
_exptl_crystal_size_mid 0.154
_exptl_crystal_size_min 0.087
_refine_diff_density_max 0.764
_refine_diff_density_min -0.465
_refine_diff_density_rms 0.074
_refine_ls_extinction_method none
_refine_ls_goodness_of_fit_ref 1.064
_refine_ls_hydrogen_treatment constr
_refine_ls_matrix_type full
_refine_ls_number_parameters 218
_refine_ls_number_reflns 3369
_refine_ls_number_restraints 0
_refine_ls_restrained_S_all 1.064
_refine_ls_R_factor_all 0.0676
_refine_ls_R_factor_gt 0.0582
_refine_ls_shift/su_max 0.001
_refine_ls_shift/su_mean 0.000
_refine_ls_structure_factor_coef Fsqd
_refine_ls_weighting_details 'w=1/[\s^2^(Fo^2^)+(0.0923P)^2^+5.4293P] where P=(Fo^2^+2Fc^2^)/3'
_refine_ls_weighting_scheme calc
_refine_ls_wR_factor_gt 0.1700
_refine_ls_wR_factor_ref 0.1780
_reflns_Friedel_coverage 0.000
_reflns_number_gt 2733
_reflns_number_total 3369
_reflns_threshold_expression 'I > 2\s(I)'
_cod_data_source_file d4nj00447g2.cif
_cod_data_source_block kg-303b_auto
_cod_depositor_comments 'Adding full bibliography for 7063178--7063179.cif.'
_cod_original_sg_symbol_H-M 'C 2/c'
_cod_database_code 7063179
_shelx_shelxl_version_number 2019/2
_shelx_space_group_comment
;
The symmetry employed for this shelxl refinement is uniquely defined
by the following loop, which should always be used as a source of
symmetry information in preference to the above space-group names.
They are only intended as comments.
;

loop_
_space_group_symop_operation_xyz
'x, y, z'
'-x, y, -z+1/2'
'x+1/2, y+1/2, z'
'-x+1/2, y+1/2, -z+1/2'
'-x, -y, -z'
'x, -y, z-1/2'
'-x+1/2, -y+1/2, -z'
'x+1/2, -y+1/2, z-1/2'

loop_
_atom_site_label
_atom_site_type_symbol
_atom_site_fract_x
_atom_site_fract_y
_atom_site_fract_z
_atom_site_U_iso_or_equiv
_atom_site_adp_type
_atom_site_occupancy
_atom_site_site_symmetry_order
_atom_site_calc_flag
_atom_site_refinement_flags_posn
_atom_site_refinement_flags_adp
_atom_site_refinement_flags_occupancy
_atom_site_disorder_assembly
_atom_site_disorder_group
Br1 Br 0.51174(3) 1.01912(8) 0.65423(3) 0.0941(3) Uani 1 1 d . . . . .
O2 O 0.71375(15) 0.5255(4) 0.53650(11) 0.0708(7) Uani 1 1 d . . . . .
N2 N 0.78226(15) 0.4777(4) 0.62904(13) 0.0572(7) Uani 1 1 d . . . . .
O1 O 0.59680(14) 0.2231(5) 0.52708(12) 0.0826(9) Uani 1 1 d . . . . .
N1 N 0.78762(15) 0.3420(5) 0.67417(13) 0.0622(7) Uani 1 1 d . . . . .
C8 C 0.70109(16) 0.2454(5) 0.59545(14) 0.0556(8) Uani 1 1 d . . . . .
C1 C 0.82721(16) 0.6353(5) 0.63869(15) 0.0557(8) Uani 1 1 d . . . . .
C7 C 0.73077(17) 0.4344(6) 0.58096(15) 0.0556(8) Uani 1 1 d . . . . .
C14 C 0.60433(16) 0.4583(5) 0.60210(15) 0.0530(8) Uani 1 1 d . . . . .
C9 C 0.74272(17) 0.2107(6) 0.65590(16) 0.0594(8) Uani 1 1 d . . . . .
C13 C 0.62759(17) 0.2626(6) 0.58590(15) 0.0589(8) Uani 1 1 d . . . . .
H13 H 0.615720 0.156807 0.607960 0.071 Uiso 1 1 calc R U . . .
C2 C 0.83213(18) 0.7516(6) 0.59365(16) 0.0620(9) Uani 1 1 d . . . . .
H2 H 0.805751 0.725879 0.556249 0.074 Uiso 1 1 calc R U . . .
C17 C 0.55287(17) 0.7971(5) 0.63349(18) 0.0630(9) Uani 1 1 d . . . . .
C6 C 0.86758(18) 0.6748(7) 0.69387(16) 0.0647(9) Uani 1 1 d . . . . .
H6 H 0.865468 0.596287 0.724267 0.078 Uiso 1 1 calc R U . . .
C19 C 0.6145(2) 0.5009(5) 0.65932(18) 0.0636(10) Uani 1 1 d . . . . .
H19 H 0.638471 0.413209 0.687447 0.076 Uiso 1 1 calc R U . . .
C18 C 0.5895(2) 0.6720(6) 0.67524(17) 0.0681(10) Uani 1 1 d . . . . .
H18 H 0.597443 0.701461 0.713786 0.082 Uiso 1 1 calc R U . . .
C16 C 0.54350(19) 0.7616(6) 0.57687(18) 0.0697(10) Uani 1 1 d . . . . .
H16 H 0.519799 0.850771 0.549061 0.084 Uiso 1 1 calc R U . . .
C15 C 0.5694(2) 0.5927(6) 0.56114(17) 0.0678(10) Uani 1 1 d . . . . .
H15 H 0.563250 0.568923 0.522580 0.081 Uiso 1 1 calc R U . . .
C11 C 0.7000(2) 0.0754(6) 0.55281(19) 0.0733(11) Uani 1 1 d . . . . .
H11A H 0.736174 0.086862 0.538432 0.088 Uiso 1 1 calc R U . . .
H11B H 0.701823 -0.053622 0.570973 0.088 Uiso 1 1 calc R U . . .
C3 C 0.8763(2) 0.9049(7) 0.6048(2) 0.0769(11) Uani 1 1 d . . . . .
H3 H 0.879713 0.979876 0.574206 0.092 Uiso 1 1 calc R U . . .
C4 C 0.9160(2) 0.9522(8) 0.6602(2) 0.0828(12) Uani 1 1 d . . . . .
H4 H 0.944398 1.059755 0.667386 0.099 Uiso 1 1 calc R U . . .
C5 C 0.9110(2) 0.8308(8) 0.7037(2) 0.0788(12) Uani 1 1 d . . . . .
H5 H 0.937868 0.855066 0.741055 0.095 Uiso 1 1 calc R U . . .
C10 C 0.7360(2) 0.0442(7) 0.6937(2) 0.0768(11) Uani 1 1 d . . . . .
H10A H 0.744686 -0.080068 0.678461 0.115 Uiso 1 1 calc R U . . .
H10B H 0.692671 0.042934 0.695377 0.115 Uiso 1 1 calc R U . . .
H10C H 0.766227 0.062837 0.731606 0.115 Uiso 1 1 calc R U . . .
C12 C 0.6369(2) 0.1020(7) 0.5054(2) 0.0837(13) Uani 1 1 d . . . . .
H12 H 0.625967 0.049239 0.468578 0.100 Uiso 1 1 calc R U . . .

loop_
_atom_site_aniso_label
_atom_site_aniso_U_11
_atom_site_aniso_U_22
_atom_site_aniso_U_33
_atom_site_aniso_U_23
_atom_site_aniso_U_13
_atom_site_aniso_U_12
Br1 0.0834(4) 0.0661(3) 0.1399(6) -0.0278(3) 0.0461(3) 0.0122(2)
O2 0.0724(17) 0.0785(19) 0.0567(14) 0.0125(13) 0.0144(12) -0.0002(14)
N2 0.0575(17) 0.0583(18) 0.0540(16) 0.0067(13) 0.0158(13) 0.0029(13)
O1 0.0706(17) 0.081(2) 0.0813(18) -0.0343(15) 0.0040(14) 0.0133(14)
N1 0.0600(17) 0.0653(19) 0.0602(16) 0.0118(15) 0.0183(13) 0.0091(15)
C8 0.0560(18) 0.0511(19) 0.0603(19) -0.0008(15) 0.0199(15) 0.0071(15)
C1 0.0506(17) 0.0557(19) 0.0631(19) 0.0000(16) 0.0218(14) 0.0094(15)
C7 0.0574(19) 0.0567(19) 0.0545(18) 0.0015(16) 0.0211(15) 0.0089(16)
C14 0.0463(17) 0.0489(18) 0.062(2) -0.0057(15) 0.0155(14) 0.0024(13)
C9 0.0562(19) 0.055(2) 0.068(2) 0.0060(17) 0.0225(16) 0.0109(16)
C13 0.0564(19) 0.0504(19) 0.068(2) -0.0093(16) 0.0175(16) 0.0026(15)
C2 0.062(2) 0.056(2) 0.067(2) 0.0039(17) 0.0217(17) 0.0111(17)
C17 0.0529(18) 0.0473(19) 0.091(3) -0.0139(18) 0.0268(18) 0.0021(15)
C6 0.0564(19) 0.078(3) 0.062(2) -0.0029(18) 0.0218(16) 0.0009(18)
C19 0.067(2) 0.051(2) 0.067(2) -0.0055(16) 0.0142(18) 0.0086(16)
C18 0.073(2) 0.062(2) 0.070(2) -0.0121(19) 0.0255(19) 0.0014(19)
C16 0.067(2) 0.054(2) 0.081(3) -0.0002(19) 0.0136(19) 0.0115(17)
C15 0.071(2) 0.061(2) 0.065(2) -0.0057(18) 0.0146(18) 0.0083(19)
C11 0.083(3) 0.056(2) 0.085(3) -0.010(2) 0.033(2) 0.012(2)
C3 0.079(3) 0.058(2) 0.098(3) 0.013(2) 0.034(2) 0.003(2)
C4 0.062(2) 0.087(3) 0.100(3) 0.004(3) 0.027(2) 0.005(2)
C5 0.061(2) 0.090(3) 0.082(3) -0.020(2) 0.020(2) -0.005(2)
C10 0.077(3) 0.070(3) 0.083(3) 0.022(2) 0.026(2) 0.010(2)
C12 0.095(3) 0.075(3) 0.075(3) -0.026(2) 0.021(2) 0.014(2)

loop_
_atom_type_symbol
_atom_type_description
_atom_type_scat_dispersion_real
_atom_type_scat_dispersion_imag
_atom_type_scat_source
C C 0.0181 0.0091 'International Tables Vol C Tables 4.2.6.8 and 6.1.1.4'
H H 0.0000 0.0000 'International Tables Vol C Tables 4.2.6.8 and 6.1.1.4'
Br Br -0.6763 1.2805 'International Tables Vol C Tables 4.2.6.8 and 6.1.1.4'
N N 0.0311 0.0180 'International Tables Vol C Tables 4.2.6.8 and 6.1.1.4'
O O 0.0492 0.0322 'International Tables Vol C Tables 4.2.6.8 and 6.1.1.4'

loop_
_geom_angle_atom_site_label_1
_geom_angle_atom_site_label_2
_geom_angle_atom_site_label_3
_geom_angle
_geom_angle_site_symmetry_1
_geom_angle_site_symmetry_3
_geom_angle_publ_flag
C7 N2 C1 129.3(3) . . ?
C7 N2 N1 112.2(3) . . ?
C1 N2 N1 118.5(3) . . ?
C13 O1 C12 110.5(3) . . ?
C9 N1 N2 108.0(3) . . ?
C9 C8 C7 101.5(3) . . ?
C9 C8 C11 115.7(3) . . ?
C7 C8 C11 111.7(3) . . ?
C9 C8 C13 115.3(3) . . ?
C7 C8 C13 113.7(3) . . ?
C11 C8 C13 99.6(3) . . ?
C6 C1 C2 119.2(4) . . ?
C6 C1 N2 119.6(3) . . ?
C2 C1 N2 121.2(3) . . ?
O2 C7 N2 127.0(4) . . ?
O2 C7 C8 127.6(3) . . ?
N2 C7 C8 105.4(3) . . ?
C15 C14 C19 118.4(3) . . ?
C15 C14 C13 121.9(3) . . ?
C19 C14 C13 119.6(3) . . ?
N1 C9 C8 112.9(3) . . ?
N1 C9 C10 120.9(4) . . ?
C8 C9 C10 126.1(4) . . ?
O1 C13 C14 110.4(3) . . ?
O1 C13 C8 105.3(3) . . ?
C14 C13 C8 116.5(3) . . ?
O1 C13 H13 108.1 . . ?
C14 C13 H13 108.1 . . ?
C8 C13 H13 108.1 . . ?
C3 C2 C1 119.6(4) . . ?
C3 C2 H2 120.2 . . ?
C1 C2 H2 120.2 . . ?
C16 C17 C18 121.2(3) . . ?
C16 C17 Br1 119.2(3) . . ?
C18 C17 Br1 119.5(3) . . ?
C5 C6 C1 119.9(4) . . ?
C5 C6 H6 120.1 . . ?
C1 C6 H6 120.1 . . ?
C18 C19 C14 121.0(4) . . ?
C18 C19 H19 119.5 . . ?
C14 C19 H19 119.5 . . ?
C17 C18 C19 119.0(4) . . ?
C17 C18 H18 120.5 . . ?
C19 C18 H18 120.5 . . ?
C17 C16 C15 119.6(4) . . ?
C17 C16 H16 120.2 . . ?
C15 C16 H16 120.2 . . ?
C16 C15 C14 120.7(4) . . ?
C16 C15 H15 119.6 . . ?
C14 C15 H15 119.6 . . ?
C12 C11 C8 104.4(3) . . ?
C12 C11 H11A 110.9 . . ?
C8 C11 H11A 110.9 . . ?
C12 C11 H11B 110.9 . . ?
C8 C11 H11B 110.9 . . ?
H11A C11 H11B 108.9 . . ?
C2 C3 C4 122.5(4) . . ?
C2 C3 H3 118.8 . . ?
C4 C3 H3 118.8 . . ?
C5 C4 C3 116.4(5) . . ?
C5 C4 H4 121.8 . . ?
C3 C4 H4 121.8 . . ?
C6 C5 C4 122.4(4) . . ?
C6 C5 H5 118.8 . . ?
C4 C5 H5 118.8 . . ?
C9 C10 H10A 109.5 . . ?
C9 C10 H10B 109.5 . . ?
H10A C10 H10B 109.5 . . ?
C9 C10 H10C 109.5 . . ?
H10A C10 H10C 109.5 . . ?
H10B C10 H10C 109.5 . . ?
O1 C12 C11 107.2(3) . . ?
O1 C12 H12 126.4 . . ?
C11 C12 H12 126.4 . . ?

loop_
_geom_bond_atom_site_label_1
_geom_bond_atom_site_label_2
_geom_bond_distance
_geom_bond_site_symmetry_2
_geom_bond_publ_flag
Br1 C17 1.896(3) . ?
O2 C7 1.203(4) . ?
N2 C7 1.372(5) . ?
N2 C1 1.410(5) . ?
N2 N1 1.414(4) . ?
O1 C13 1.410(4) . ?
O1 C12 1.421(5) . ?
N1 C9 1.286(5) . ?
C8 C9 1.489(5) . ?
C8 C7 1.520(5) . ?
C8 C11 1.548(5) . ?
C8 C13 1.548(5) . ?
C1 C6 1.384(5) . ?
C1 C2 1.391(5) . ?
C14 C15 1.384(5) . ?
C14 C19 1.385(5) . ?
C14 C13 1.509(5) . ?
C9 C10 1.494(5) . ?
C13 H13 0.9800 . ?
C2 C3 1.375(6) . ?
C2 H2 0.9300 . ?
C17 C16 1.365(5) . ?
C17 C18 1.366(6) . ?
C6 C5 1.381(6) . ?
C6 H6 0.9300 . ?
C19 C18 1.384(5) . ?
C19 H19 0.9300 . ?
C18 H18 0.9300 . ?
C16 C15 1.378(5) . ?
C16 H16 0.9300 . ?
C15 H15 0.9300 . ?
C11 C12 1.498(7) . ?
C11 H11A 0.9700 . ?
C11 H11B 0.9700 . ?
C3 C4 1.395(7) . ?
C3 H3 0.9300 . ?
C4 C5 1.382(7) . ?
C4 H4 0.9300 . ?
C5 H5 0.9300 . ?
C10 H10A 0.9600 . ?
C10 H10B 0.9600 . ?
C10 H10C 0.9600 . ?
C12 H12 0.9300 . ?

loop_
_geom_torsion_atom_site_label_1
_geom_torsion_atom_site_label_2
_geom_torsion_atom_site_label_3
_geom_torsion_atom_site_label_4
_geom_torsion
_geom_torsion_site_symmetry_1
_geom_torsion_site_symmetry_2
_geom_torsion_site_symmetry_3
_geom_torsion_site_symmetry_4
_geom_torsion_publ_flag
C7 N2 N1 C9 2.0(4) . . . . ?
C1 N2 N1 C9 -179.2(3) . . . . ?
C7 N2 C1 C6 167.2(4) . . . . ?
N1 N2 C1 C6 -11.3(5) . . . . ?
C7 N2 C1 C2 -13.3(5) . . . . ?
N1 N2 C1 C2 168.2(3) . . . . ?
C1 N2 C7 O2 0.1(6) . . . . ?
N1 N2 C7 O2 178.7(4) . . . . ?
C1 N2 C7 C8 178.9(3) . . . . ?
N1 N2 C7 C8 -2.5(4) . . . . ?
C9 C8 C7 O2 -179.2(4) . . . . ?
C11 C8 C7 O2 57.0(5) . . . . ?
C13 C8 C7 O2 -54.8(5) . . . . ?
C9 C8 C7 N2 2.0(3) . . . . ?
C11 C8 C7 N2 -121.8(3) . . . . ?
C13 C8 C7 N2 126.4(3) . . . . ?
N2 N1 C9 C8 -0.5(4) . . . . ?
N2 N1 C9 C10 179.4(3) . . . . ?
C7 C8 C9 N1 -1.0(4) . . . . ?
C11 C8 C9 N1 120.1(4) . . . . ?
C13 C8 C9 N1 -124.3(4) . . . . ?
C7 C8 C9 C10 179.2(4) . . . . ?
C11 C8 C9 C10 -59.8(5) . . . . ?
C13 C8 C9 C10 55.8(5) . . . . ?
C12 O1 C13 C14 152.4(4) . . . . ?
C12 O1 C13 C8 25.8(4) . . . . ?
C15 C14 C13 O1 -13.1(5) . . . . ?
C19 C14 C13 O1 162.8(3) . . . . ?
C15 C14 C13 C8 106.9(4) . . . . ?
C19 C14 C13 C8 -77.2(4) . . . . ?
C9 C8 C13 O1 -159.6(3) . . . . ?
C7 C8 C13 O1 83.8(4) . . . . ?
C11 C8 C13 O1 -35.1(4) . . . . ?
C9 C8 C13 C14 77.8(4) . . . . ?
C7 C8 C13 C14 -38.8(4) . . . . ?
C11 C8 C13 C14 -157.7(3) . . . . ?
C6 C1 C2 C3 -0.9(5) . . . . ?
N2 C1 C2 C3 179.6(4) . . . . ?
C2 C1 C6 C5 1.4(5) . . . . ?
N2 C1 C6 C5 -179.0(4) . . . . ?
C15 C14 C19 C18 1.0(6) . . . . ?
C13 C14 C19 C18 -175.1(4) . . . . ?
C16 C17 C18 C19 -3.5(6) . . . . ?
Br1 C17 C18 C19 174.3(3) . . . . ?
C14 C19 C18 C17 1.7(6) . . . . ?
C18 C17 C16 C15 2.4(6) . . . . ?
Br1 C17 C16 C15 -175.3(3) . . . . ?
C17 C16 C15 C14 0.5(6) . . . . ?
C19 C14 C15 C16 -2.1(6) . . . . ?
C13 C14 C15 C16 173.9(4) . . . . ?
C9 C8 C11 C12 156.0(4) . . . . ?
C7 C8 C11 C12 -88.6(4) . . . . ?
C13 C8 C11 C12 31.8(4) . . . . ?
C1 C2 C3 C4 -1.3(6) . . . . ?
C2 C3 C4 C5 2.8(7) . . . . ?
C1 C6 C5 C4 0.2(6) . . . . ?
C3 C4 C5 C6 -2.2(7) . . . . ?
C13 O1 C12 C11 -4.6(5) . . . . ?
C8 C11 C12 O1 -18.5(5) . . . . ?
